data_4103853
loop_
_publ_author_name
'Scott A. Snyder'
'Steven P. Breazzano'
'Audrey G. Ross'
'Yunqing Lin'
'Alexandros L. Zografos'

_publ_section_title
;
 Total Synthesis of Diverse Carbogenic Complexity within the Resveratrol
 Class from a Common Building Block
;
_journal_name_full 'Journal of the American Chemical Society'
_journal_page_first 1753
_journal_page_last 1765
_journal_paper_doi 10.1021/ja806183r
_journal_volume 131
_journal_year 2009
_chemical_formula_sum 'C28 H28 O8'
_chemical_formula_weight 492.50
_chemical_name_systematic
;
 ?
;
_space_group_IT_number 14
_symmetry_cell_setting monoclinic
_symmetry_space_group_name_Hall '-P 2ybc'
_symmetry_space_group_name_H-M 'P 1 21/c 1'
_atom_sites_solution_hydrogens geom
_atom_sites_solution_primary direct
_atom_sites_solution_secondary difmap
_audit_creation_method SHELXL-97
_cell_angle_alpha 90.00
_cell_angle_beta 97.951(2)
_cell_angle_gamma 90.00
_cell_formula_units_Z 4
_cell_length_a 8.6445(9)
_cell_length_b 10.6220(11)
_cell_length_c 26.384(3)
_cell_measurement_reflns_used 9986
_cell_measurement_temperature 125(2)
_cell_measurement_theta_max 31.27
_cell_measurement_theta_min 2.38
_cell_volume 2399.3(4)
_computing_cell_refinement 'Bruker SMART'
_computing_data_collection 'Bruker SMART'
_computing_data_reduction 'Bruker SAINT'
_computing_molecular_graphics 'Bruker SHELXTL'
_computing_publication_material 'Bruker SHELXTL'
_computing_structure_refinement 'SHELXL-97 (Sheldrick, 1997)'
_computing_structure_solution 'SHELXS-97 (Sheldrick, 1990)'
_diffrn_ambient_temperature 125(2)
_diffrn_measured_fraction_theta_full 0.995
_diffrn_measured_fraction_theta_max 0.995
_diffrn_measurement_device_type 'CCD area detector'
_diffrn_measurement_method 'phi and omega scans'
_diffrn_radiation_monochromator graphite
_diffrn_radiation_source 'fine-focus sealed tube'
_diffrn_radiation_type MoK\a
_diffrn_radiation_wavelength 0.71073
_diffrn_reflns_av_R_equivalents 0.0489
_diffrn_reflns_av_sigmaI/netI 0.0431
_diffrn_reflns_limit_h_max 12
_diffrn_reflns_limit_h_min -12
_diffrn_reflns_limit_k_max 15
_diffrn_reflns_limit_k_min -15
_diffrn_reflns_limit_l_max 38
_diffrn_reflns_limit_l_min -38
_diffrn_reflns_number 39548
_diffrn_reflns_theta_full 31.45
_diffrn_reflns_theta_max 31.45
_diffrn_reflns_theta_min 1.56
_exptl_absorpt_coefficient_mu 0.100
_exptl_absorpt_correction_T_max 0.9901
_exptl_absorpt_correction_T_min 0.9706
_exptl_absorpt_correction_type empirical
_exptl_absorpt_process_details SADABS
_exptl_crystal_colour COLORLESS
_exptl_crystal_density_diffrn 1.363
_exptl_crystal_density_method 'not measured'
_exptl_crystal_description BLOCK
_exptl_crystal_F_000 1040
_exptl_crystal_size_max 0.30
_exptl_crystal_size_mid 0.10
_exptl_crystal_size_min 0.10
_refine_diff_density_max 1.061
_refine_diff_density_min -0.492
_refine_diff_density_rms 0.072
_refine_ls_extinction_method none
_refine_ls_goodness_of_fit_ref 1.041
_refine_ls_hydrogen_treatment constr
_refine_ls_matrix_type full
_refine_ls_number_parameters 325
_refine_ls_number_reflns 7914
_refine_ls_number_restraints 0
_refine_ls_restrained_S_all 1.041
_refine_ls_R_factor_all 0.1101
_refine_ls_R_factor_gt 0.0661
_refine_ls_shift/su_max 0.000
_refine_ls_shift/su_mean 0.000
_refine_ls_structure_factor_coef Fsqd
_refine_ls_weighting_details 'calc w=1/[\s^2^(Fo^2^)+(0.0916P)^2^+1.6674P] where P=(Fo^2^+2Fc^2^)/3'
_refine_ls_weighting_scheme calc
_refine_ls_wR_factor_gt 0.1696
_refine_ls_wR_factor_ref 0.1994
_reflns_number_gt 5024
_reflns_number_total 7914
_reflns_threshold_expression >2sigma(I)
_cod_data_source_file ja806183r_si_003.cif
_cod_data_source_block ss01s10
_cod_depositor_comments
;
The following automatic conversions were performed:

'_exptl_absorpt_correction_type' value 'EMPIRICAL' changed to
'empirical' according to the built-in table from CIF Core dictionary
named 'cif_core.dic' version 2.4.1 from 2010-06-29.

Automatic conversion script
Id: cif_fix_values 1715 2011-07-08 13:25:40Z adriana 
;
_cod_original_cell_volume 2399.4(4)
_cod_database_code 4103853

loop_
_symmetry_equiv_pos_as_xyz
'x, y, z'
'-x, y+1/2, -z+1/2'
'-x, -y, -z'
'x, -y-1/2, z-1/2'

loop_
_atom_site_label
_atom_site_type_symbol
_atom_site_fract_x
_atom_site_fract_y
_atom_site_fract_z
_atom_site_U_iso_or_equiv
_atom_site_adp_type
_atom_site_occupancy
_atom_site_symmetry_multiplicity
_atom_site_calc_flag
_atom_site_refinement_flags
O1 O 0.04443(17) 0.03228(13) 0.13242(6) 0.0289(3) Uani 1 1 d .
C1 C 0.1677(2) 0.08691(17) 0.14410(7) 0.0229(4) Uani 1 1 d .
O2 O 0.53123(16) 0.32155(12) 0.17238(5) 0.0253(3) Uani 1 1 d .
C2 C 0.1840(2) 0.17977(17) 0.18775(7) 0.0218(3) Uani 1 1 d .
C3 C 0.2746(2) 0.28987(17) 0.19128(7) 0.0223(4) Uani 1 1 d .
O3 O 0.60288(19) 0.49508(15) 0.13238(7) 0.0410(4) Uani 1 1 d .
O4 O 0.36287(19) 0.47102(13) 0.23622(6) 0.0319(3) Uani 1 1 d .
C4 C 0.3673(2) 0.34046(17) 0.15133(7) 0.0235(4) Uani 1 1 d .
H4A H 0.3478 0.4331 0.1481 0.028 Uiso 1 1 calc R
O5 O 0.03321(18) 0.17043(14) 0.30920(6) 0.0313(3) Uani 1 1 d .
C5 C 0.3421(2) 0.28355(18) 0.09756(7) 0.0253(4) Uani 1 1 d .
H5A H 0.4156 0.3295 0.0780 0.030 Uiso 1 1 calc R
O6 O 0.27787(18) -0.15496(13) 0.14567(6) 0.0298(3) Uani 1 1 d .
C6 C 0.3930(2) 0.14661(18) 0.09794(7) 0.0249(4) Uani 1 1 d .
O7 O 0.70062(19) -0.05108(15) 0.05590(6) 0.0348(4) Uani 1 1 d .
C7 C 0.3088(2) 0.05451(17) 0.12023(7) 0.0238(4) Uani 1 1 d .
O8 O -0.2443(3) 0.3467(2) -0.02598(8) 0.0546(5) Uani 1 1 d .
C8 C 0.2775(2) 0.36320(18) 0.23585(8) 0.0249(4) Uani 1 1 d .
C9 C 0.1990(2) 0.32767(18) 0.27625(8) 0.0261(4) Uani 1 1 d .
H9A H 0.2040 0.3784 0.3061 0.031 Uiso 1 1 calc R
C10 C 0.1129(2) 0.21595(18) 0.27204(8) 0.0252(4) Uani 1 1 d .
C11 C 0.1028(2) 0.14426(18) 0.22766(7) 0.0238(4) Uani 1 1 d .
H11A H 0.0402 0.0705 0.2244 0.029 Uiso 1 1 calc R
C12 C 0.3597(2) -0.07149(18) 0.12052(7) 0.0251(4) Uani 1 1 d .
C13 C 0.4912(3) -0.10407(19) 0.09836(8) 0.0282(4) Uani 1 1 d .
H13A H 0.5249 -0.1892 0.0985 0.034 Uiso 1 1 calc R
C14 C 0.5731(2) -0.0112(2) 0.07590(7) 0.0280(4) Uani 1 1 d .
C15 C 0.5240(3) 0.1144(2) 0.07530(8) 0.0288(4) Uani 1 1 d .
H15A H 0.5794 0.1772 0.0596 0.035 Uiso 1 1 calc R
C16 C 0.1804(3) 0.30480(19) 0.06799(8) 0.0291(4) Uani 1 1 d .
C17 C 0.1468(3) 0.2476(2) 0.01964(8) 0.0385(5) Uani 1 1 d .
H17A H 0.2240 0.1969 0.0073 0.046 Uiso 1 1 calc R
C18 C 0.0058(3) 0.2633(3) -0.00988(9) 0.0434(6) Uani 1 1 d .
H18A H -0.0154 0.2217 -0.0420 0.052 Uiso 1 1 calc R
C19 C -0.1056(3) 0.3388(2) 0.00666(9) 0.0445(6) Uani 1 1 d .
C20 C -0.0763(3) 0.3985(2) 0.05428(10) 0.0391(5) Uani 1 1 d .
H20A H -0.1533 0.4507 0.0660 0.047 Uiso 1 1 calc R
C21 C 0.0674(3) 0.3802(2) 0.08418(9) 0.0342(5) Uani 1 1 d .
H21A H 0.0880 0.4207 0.1165 0.041 Uiso 1 1 calc R
C22 C 0.6356(3) 0.40725(19) 0.16063(9) 0.0304(4) Uani 1 1 d .
C23 C 0.7955(3) 0.3754(2) 0.18631(10) 0.0382(5) Uani 1 1 d .
H23A H 0.8698 0.4387 0.1775 0.057 Uiso 1 1 calc R
H23B H 0.8256 0.2923 0.1749 0.057 Uiso 1 1 calc R
H23C H 0.7960 0.3744 0.2235 0.057 Uiso 1 1 calc R
C24 C 0.3565(3) 0.5590(2) 0.27695(9) 0.0340(5) Uani 1 1 d .
H24A H 0.4236 0.6313 0.2723 0.051 Uiso 1 1 calc R
H24B H 0.3929 0.5182 0.3097 0.051 Uiso 1 1 calc R
H24C H 0.2487 0.5877 0.2767 0.051 Uiso 1 1 calc R
C25 C 0.0718(3) 0.2212(2) 0.35973(8) 0.0345(5) Uani 1 1 d .
H25A H 0.0066 0.1813 0.3827 0.052 Uiso 1 1 calc R
H25B H 0.0531 0.3122 0.3589 0.052 Uiso 1 1 calc R
H25C H 0.1821 0.2047 0.3721 0.052 Uiso 1 1 calc R
C26 C 0.3416(3) -0.2787(2) 0.15450(10) 0.0387(5) Uani 1 1 d .
H26A H 0.2723 -0.3290 0.1729 0.058 Uiso 1 1 calc R
H26B H 0.4449 -0.2730 0.1750 0.058 Uiso 1 1 calc R
H26C H 0.3511 -0.3189 0.1216 0.058 Uiso 1 1 calc R
C27 C 0.7918(3) 0.0435(2) 0.03463(9) 0.0367(5) Uani 1 1 d .
H27A H 0.8802 0.0036 0.0214 0.055 Uiso 1 1 calc R
H27B H 0.8309 0.1044 0.0613 0.055 Uiso 1 1 calc R
H27C H 0.7265 0.0871 0.0067 0.055 Uiso 1 1 calc R
C28 C -0.3545(4) 0.4241(3) -0.01144(12) 0.0557(8) Uani 1 1 d .
H28A H -0.4474 0.4226 -0.0373 0.084 Uiso 1 1 calc R
H28B H -0.3134 0.5101 -0.0079 0.084 Uiso 1 1 calc R
H28C H -0.3825 0.3957 0.0214 0.084 Uiso 1 1 calc R

loop_
_atom_site_aniso_label
_atom_site_aniso_U_11
_atom_site_aniso_U_22
_atom_site_aniso_U_33
_atom_site_aniso_U_23
_atom_site_aniso_U_13
_atom_site_aniso_U_12
O1 0.0298(7) 0.0242(7) 0.0325(8) -0.0020(6) 0.0033(6) -0.0050(6)
C1 0.0283(9) 0.0171(8) 0.0234(8) 0.0013(6) 0.0042(7) -0.0006(7)
O2 0.0256(7) 0.0190(6) 0.0310(7) 0.0039(5) 0.0024(5) -0.0017(5)
C2 0.0222(8) 0.0181(8) 0.0246(9) 0.0001(6) 0.0018(7) 0.0016(6)
C3 0.0252(9) 0.0161(8) 0.0254(9) 0.0010(6) 0.0031(7) 0.0008(6)
O3 0.0338(8) 0.0283(8) 0.0606(11) 0.0173(7) 0.0060(8) -0.0044(6)
O4 0.0434(9) 0.0199(7) 0.0329(8) -0.0054(6) 0.0065(6) -0.0087(6)
C4 0.0255(9) 0.0165(8) 0.0284(9) 0.0021(7) 0.0034(7) -0.0012(7)
O5 0.0364(8) 0.0298(7) 0.0307(7) -0.0034(6) 0.0152(6) -0.0028(6)
C5 0.0333(10) 0.0187(8) 0.0246(9) 0.0034(7) 0.0059(8) -0.0047(7)
O6 0.0361(8) 0.0178(6) 0.0383(8) 0.0064(6) 0.0148(6) 0.0005(5)
C6 0.0325(10) 0.0199(8) 0.0228(9) 0.0001(7) 0.0057(7) -0.0034(7)
O7 0.0359(8) 0.0325(8) 0.0395(8) -0.0009(6) 0.0177(7) -0.0022(6)
C7 0.0310(10) 0.0193(8) 0.0216(8) -0.0001(6) 0.0054(7) -0.0018(7)
O8 0.0544(12) 0.0532(12) 0.0503(11) 0.0096(9) -0.0142(9) -0.0087(10)
C8 0.0281(9) 0.0179(8) 0.0283(9) -0.0009(7) 0.0023(7) 0.0003(7)
C9 0.0304(10) 0.0218(9) 0.0263(9) -0.0029(7) 0.0048(8) 0.0023(7)
C10 0.0263(9) 0.0230(9) 0.0271(9) 0.0009(7) 0.0073(7) 0.0029(7)
C11 0.0227(9) 0.0199(8) 0.0297(9) -0.0011(7) 0.0065(7) -0.0004(7)
C12 0.0321(10) 0.0207(8) 0.0238(9) 0.0005(7) 0.0084(7) -0.0026(7)
C13 0.0345(10) 0.0224(9) 0.0293(10) -0.0003(7) 0.0094(8) 0.0012(8)
C14 0.0308(10) 0.0328(10) 0.0218(9) -0.0025(7) 0.0085(8) -0.0054(8)
C15 0.0359(11) 0.0273(10) 0.0247(9) 0.0013(7) 0.0096(8) -0.0063(8)
C16 0.0382(11) 0.0224(9) 0.0259(9) 0.0063(7) 0.0011(8) -0.0076(8)
C17 0.0478(14) 0.0439(13) 0.0238(10) 0.0048(9) 0.0055(9) -0.0149(11)
C18 0.0543(15) 0.0498(15) 0.0253(11) 0.0046(10) 0.0026(10) -0.0153(12)
C19 0.0515(14) 0.0418(13) 0.0346(12) 0.0190(10) -0.0143(11) -0.0208(11)
C20 0.0421(13) 0.0284(11) 0.0444(13) 0.0086(9) -0.0019(10) -0.0043(9)
C21 0.0400(12) 0.0235(10) 0.0369(11) 0.0034(8) -0.0024(9) -0.0025(8)
C22 0.0292(10) 0.0239(9) 0.0385(11) 0.0023(8) 0.0063(8) -0.0027(8)
C23 0.0273(10) 0.0336(11) 0.0524(14) 0.0074(10) 0.0013(10) -0.0036(9)
C24 0.0457(13) 0.0237(10) 0.0319(11) -0.0070(8) 0.0026(9) -0.0040(9)
C25 0.0455(13) 0.0312(11) 0.0287(10) -0.0033(8) 0.0120(9) 0.0025(9)
C26 0.0457(13) 0.0233(10) 0.0496(14) 0.0129(9) 0.0151(11) 0.0052(9)
C27 0.0347(11) 0.0418(13) 0.0359(11) 0.0031(9) 0.0128(9) -0.0068(9)
C28 0.0620(18) 0.0558(17) 0.0469(15) 0.0114(13) -0.0007(13) -0.0216(15)

loop_
_atom_type_symbol
_atom_type_description
_atom_type_scat_dispersion_real
_atom_type_scat_dispersion_imag
_atom_type_scat_source
C C 0.0033 0.0016 'International Tables Vol C Tables 4.2.6.8 and 6.1.1.4'
H H 0.0000 0.0000 'International Tables Vol C Tables 4.2.6.8 and 6.1.1.4'
O O 0.0106 0.0060 'International Tables Vol C Tables 4.2.6.8 and 6.1.1.4'

loop_
_geom_angle_atom_site_label_1
_geom_angle_atom_site_label_2
_geom_angle_atom_site_label_3
_geom_angle
O1 C1 C7 121.56(17)
O1 C1 C2 119.47(17)
C7 C1 C2 118.63(16)
C22 O2 C4 117.66(15)
C11 C2 C3 120.62(17)
C11 C2 C1 113.30(16)
C3 C2 C1 126.03(17)
C2 C3 C8 117.50(17)
C2 C3 C4 126.58(17)
C8 C3 C4 115.90(16)
C8 O4 C24 118.53(16)
O2 C4 C3 105.43(15)
O2 C4 C5 107.68(15)
C3 C4 C5 119.10(16)
C10 O5 C25 117.36(17)
C6 C5 C16 112.98(16)
C6 C5 C4 111.62(16)
C16 C5 C4 114.82(17)
C12 O6 C26 117.56(16)
C15 C6 C7 120.66(18)
C15 C6 C5 118.96(17)
C7 C6 C5 120.38(17)
C14 O7 C27 116.96(18)
C6 C7 C12 119.13(18)
C6 C7 C1 121.44(17)
C12 C7 C1 119.42(16)
C28 O8 C19 116.4(2)
O4 C8 C9 122.90(17)
O4 C8 C3 114.74(17)
C9 C8 C3 122.36(18)
C8 C9 C10 118.69(18)
O5 C10 C11 115.65(17)
O5 C10 C9 124.14(18)
C11 C10 C9 120.21(18)
C10 C11 C2 120.54(18)
O6 C12 C13 123.49(18)
O6 C12 C7 115.98(17)
C13 C12 C7 120.45(17)
C12 C13 C14 119.70(19)
O7 C14 C13 115.70(19)
O7 C14 C15 123.77(18)
C13 C14 C15 120.52(19)
C6 C15 C14 119.53(18)
C21 C16 C17 117.8(2)
C21 C16 C5 124.67(19)
C17 C16 C5 117.5(2)
C18 C17 C16 121.5(3)
C17 C18 C19 120.1(2)
C18 C19 O8 115.2(2)
C18 C19 C20 120.3(2)
O8 C19 C20 124.5(3)
C21 C20 C19 118.9(3)
C16 C21 C20 121.5(2)
O3 C22 O2 124.0(2)
O3 C22 C23 125.5(2)
O2 C22 C23 110.49(18)

loop_
_geom_bond_atom_site_label_1
_geom_bond_atom_site_label_2
_geom_bond_distance
O1 C1 1.215(2)
C1 C7 1.488(3)
C1 C2 1.508(3)
O2 C22 1.348(2)
O2 C4 1.463(2)
C2 C11 1.396(3)
C2 C3 1.403(3)
C3 C8 1.408(3)
C3 C4 1.508(3)
O3 C22 1.203(3)
O4 C8 1.362(2)
O4 C24 1.431(2)
C4 C5 1.530(3)
O5 C10 1.363(2)
O5 C25 1.434(3)
C5 C6 1.519(3)
C5 C16 1.521(3)
O6 C12 1.363(2)
O6 C26 1.432(3)
C6 C15 1.394(3)
C6 C7 1.397(3)
O7 C14 1.354(3)
O7 C27 1.438(3)
C7 C12 1.409(3)
O8 C28 1.354(4)
O8 C19 1.379(3)
C8 C9 1.393(3)
C9 C10 1.397(3)
C10 C11 1.389(3)
C12 C13 1.392(3)
C13 C14 1.394(3)
C14 C15 1.400(3)
C16 C21 1.376(3)
C16 C17 1.407(3)
C17 C18 1.363(4)
C18 C19 1.370(4)
C19 C20 1.399(4)
C20 C21 1.390(3)
C22 C23 1.492(3)
